data_1568149
loop_
_publ_author_name
'Zhou, Xiuquan'
'Kolluru, Venkata Surya Chaitanya'
'Xu, Wenqian'
'Wang, Luqing'
'Chang, Tieyan'
'Chen, Yu-Sheng'
'Yu, Lei'
'Wen, Jianguo'
'Chan, Maria K. Y.'
'Chung, Duck Young'
'Kanatzidis, Mercouri G.'

_publ_section_title
;
 Discovery of chalcogenides structures and compositions using mixed fluxes
;
_journal_issue 7938
_journal_name_full Nature
_journal_page_first 72
_journal_page_last 77
_journal_paper_doi 10.1038/s41586-022-05307-7
_journal_volume 612
_journal_year 2022
_chemical_formula_moiety 'Ba0.44 Cu2 Rb0.56 Se2'
_chemical_formula_sum 'Ba0.44 Cu2.02 Rb0.56 Se2'
_chemical_formula_weight 394.25
_space_group_crystal_system tetragonal
_space_group_IT_number 139
_space_group_name_Hall '-I 4 2'
_space_group_name_H-M_alt 'I 4/m m m'
_atom_sites_solution_hydrogens .
_atom_sites_solution_primary dual
_audit_contact_author_name
;
;
_audit_creation_date 2021-09-14
_audit_creation_method
;
Olex2 1.2
(compiled 2018.05.29 svn.r3508 for OlexSys, GUI svn.r5506)
;
_cell_angle_alpha 90
_cell_angle_beta 90
_cell_angle_gamma 90
_cell_formula_units_Z 2
_cell_length_a 4.0442(6)
_cell_length_b 4.0442(6)
_cell_length_c 13.357(3)
_cell_measurement_reflns_used 1623
_cell_measurement_temperature 293(2)
_cell_measurement_theta_max 57.4
_cell_measurement_theta_min 10.5
_cell_volume 218.46(7)
_computing_molecular_graphics 'Olex2 (Dolomanov et al., 2009)'
_computing_publication_material 'Olex2 (Dolomanov et al., 2009)'
_computing_structure_refinement 'ShelXL (Sheldrick, 2015)'
_computing_structure_solution 'ShelXT (Sheldrick, 2015)'
_diffrn_ambient_temperature 293(2)
_diffrn_measured_fraction_theta_full 0.988
_diffrn_measured_fraction_theta_max 0.991
_diffrn_measurement_device_type 'Bruker APEX-II CCD'
_diffrn_measurement_method '\w scans'
_diffrn_radiation_type MoK\a
_diffrn_radiation_wavelength 0.71073
_diffrn_reflns_av_R_equivalents 0.1817
_diffrn_reflns_av_unetI/netI 0.0547
_diffrn_reflns_Laue_measured_fraction_full 0.988
_diffrn_reflns_Laue_measured_fraction_max 0.991
_diffrn_reflns_limit_h_max 5
_diffrn_reflns_limit_h_min -5
_diffrn_reflns_limit_k_max 5
_diffrn_reflns_limit_k_min -5
_diffrn_reflns_limit_l_max 18
_diffrn_reflns_limit_l_min -18
_diffrn_reflns_number 113
_diffrn_reflns_point_group_measured_fraction_full 0.988
_diffrn_reflns_point_group_measured_fraction_max 0.991
_diffrn_reflns_theta_full 25.242
_diffrn_reflns_theta_max 28.678
_diffrn_reflns_theta_min 5.268
_diffrn_standards_number 0
_exptl_absorpt_coefficient_mu 36.327
_exptl_absorpt_correction_type none
_exptl_crystal_colour black
_exptl_crystal_density_diffrn 5.993
_exptl_crystal_description plate
_exptl_crystal_F_000 344
_refine_diff_density_max 1.273
_refine_diff_density_min -1.290
_refine_diff_density_rms 0.376
_refine_ls_extinction_coef .
_refine_ls_extinction_method none
_refine_ls_goodness_of_fit_ref 0.831
_refine_ls_hydrogen_treatment undef
_refine_ls_matrix_type full
_refine_ls_number_parameters 9
_refine_ls_number_reflns 113
_refine_ls_number_restraints 0
_refine_ls_restrained_S_all 0.831
_refine_ls_R_factor_all 0.0469
_refine_ls_R_factor_gt 0.0362
_refine_ls_shift/su_max 0.000
_refine_ls_shift/su_mean 0.000
_refine_ls_structure_factor_coef Fsqd
_refine_ls_weighting_details 'w=1/[\s^2^(Fo^2^)+(0.0555P)^2^] where P=(Fo^2^+2Fc^2^)/3'
_refine_ls_weighting_scheme calc
_refine_ls_wR_factor_gt 0.0838
_refine_ls_wR_factor_ref 0.0843
_reflns_Friedel_coverage 0.000
_reflns_Friedel_fraction_full .
_reflns_Friedel_fraction_max .
_reflns_number_gt 82
_reflns_number_total 113
_reflns_threshold_expression 'I > 2\s(I)'
_cod_data_source_file XV_Ba0.44Cu2Rb0.57Se2.cif
_cod_data_source_block XV
_cod_original_cell_volume 218.46(8)
_cod_database_code 1568149
_shelx_shelxl_version_number 2018/3
_shelx_space_group_comment
;
The symmetry employed for this shelxl refinement is uniquely defined
by the following loop, which should always be used as a source of
symmetry information in preference to the above space-group names.
They are only intended as comments.
;
_olex2_refinement_description
;
1. Shared sites
{Ba01, Rb01}
2. Uiso/Uaniso restraints and constraints
Uanis(Ba01) = Uanis(Rb01)
3. Others
 Sof(Rb01)=0.0625*(1-FVAR(2))
 Sof(Ba01)=0.0625*FVAR(2)
;
_olex2_submission_special_instructions 'No special instructions were received'

loop_
_space_group_symop_operation_xyz
'x, y, z'
'-x, -y, z'
'-y, x, z'
'y, -x, z'
'-x, y, -z'
'x, -y, -z'
'y, x, -z'
'-y, -x, -z'
'x+1/2, y+1/2, z+1/2'
'-x+1/2, -y+1/2, z+1/2'
'-y+1/2, x+1/2, z+1/2'
'y+1/2, -x+1/2, z+1/2'
'-x+1/2, y+1/2, -z+1/2'
'x+1/2, -y+1/2, -z+1/2'
'y+1/2, x+1/2, -z+1/2'
'-y+1/2, -x+1/2, -z+1/2'
'-x, -y, -z'
'x, y, -z'
'y, -x, -z'
'-y, x, -z'
'x, -y, z'
'-x, y, z'
'-y, -x, z'
'y, x, z'
'-x+1/2, -y+1/2, -z+1/2'
'x+1/2, y+1/2, -z+1/2'
'y+1/2, -x+1/2, -z+1/2'
'-y+1/2, x+1/2, -z+1/2'
'x+1/2, -y+1/2, z+1/2'
'-x+1/2, y+1/2, z+1/2'
'-y+1/2, -x+1/2, z+1/2'
'y+1/2, x+1/2, z+1/2'

loop_
_atom_site_label
_atom_site_type_symbol
_atom_site_fract_x
_atom_site_fract_y
_atom_site_fract_z
_atom_site_U_iso_or_equiv
_atom_site_adp_type
_atom_site_occupancy
_atom_site_site_symmetry_order
_atom_site_calc_flag
_atom_site_refinement_flags_posn
_atom_site_refinement_flags_adp
_atom_site_refinement_flags_occupancy
_atom_site_disorder_assembly
_atom_site_disorder_group
Se02 Se 0.500000 0.500000 0.35855(16) 0.0209(8) Uani 1 8 d S T P . .
Cu03 Cu 0.500000 0.000000 0.250000 0.0274(9) Uani 1 8 d S T P A .
Ba01 Ba 1.000000 1.000000 0.500000 0.0251(10) Uani 0.44(4) 16 d S T P A 1
Rb01 Rb 1.000000 1.000000 0.500000 0.0251(10) Uani 0.56(4) 16 d S T P A 2

loop_
_atom_site_aniso_label
_atom_site_aniso_U_11
_atom_site_aniso_U_22
_atom_site_aniso_U_33
_atom_site_aniso_U_23
_atom_site_aniso_U_13
_atom_site_aniso_U_12
Se02 0.0176(9) 0.0176(9) 0.0276(12) 0.000 0.000 0.000
Cu03 0.0244(10) 0.0244(10) 0.0332(14) 0.000 0.000 0.000
Ba01 0.0219(12) 0.0219(12) 0.0315(16) 0.000 0.000 0.000
Rb01 0.0219(12) 0.0219(12) 0.0315(16) 0.000 0.000 0.000

loop_
_atom_type_symbol
_atom_type_description
_atom_type_scat_dispersion_real
_atom_type_scat_dispersion_imag
_atom_type_scat_source
Ba Ba -0.3244 2.2819 'International Tables Vol C Tables 4.2.6.8 and 6.1.1.4'
Cu Cu 0.3201 1.2651 'International Tables Vol C Tables 4.2.6.8 and 6.1.1.4'
Rb Rb -0.9393 2.9676 'International Tables Vol C Tables 4.2.6.8 and 6.1.1.4'
Se Se -0.0929 2.2259 'International Tables Vol C Tables 4.2.6.8 and 6.1.1.4'

loop_
_geom_angle_atom_site_label_1
_geom_angle_atom_site_label_2
_geom_angle_atom_site_label_3
_geom_angle
_geom_angle_site_symmetry_1
_geom_angle_site_symmetry_3
Cu03 Se02 Cu03 70.15(4) 25 .
Cu03 Se02 Cu03 70.15(4) . 25_655
Cu03 Se02 Cu03 108.72(8) 25 25_655
Cu03 Se02 Cu03 108.72(8) . 1_565
Cu03 Se02 Cu03 70.15(4) 25 1_565
Cu03 Se02 Cu03 70.15(4) 25_655 1_565
Cu03 Se02 Ba01 80.895(13) 25 1_455
Cu03 Se02 Ba01 80.895(14) . 1_445
Cu03 Se02 Ba01 80.895(14) 1_565 .
Cu03 Se02 Ba01 143.194(3) 25_655 1_455
Cu03 Se02 Ba01 80.895(14) 1_565 1_455
Cu03 Se02 Ba01 143.194(3) 25 1_545
Cu03 Se02 Ba01 143.194(3) 25 .
Cu03 Se02 Ba01 143.194(3) 1_565 1_445
Cu03 Se02 Ba01 143.194(3) . .
Cu03 Se02 Ba01 143.194(3) 1_565 1_545
Cu03 Se02 Ba01 80.895(14) 25_655 .
Cu03 Se02 Ba01 80.895(13) . 1_545
Cu03 Se02 Ba01 80.895(14) 25 1_445
Cu03 Se02 Ba01 143.194(3) . 1_455
Cu03 Se02 Ba01 143.194(3) 25_655 1_445
Cu03 Se02 Ba01 80.895(14) 25_655 1_545
Cu03 Se02 Rb01 80.895(14) 25_655 .
Cu03 Se02 Rb01 80.895(14) 1_565 .
Cu03 Se02 Rb01 143.194(3) . .
Cu03 Se02 Rb01 143.194(3) 25 .
Ba01 Se02 Ba01 113.10(6) . 1_445
Ba01 Se02 Ba01 72.31(3) 1_445 1_545
Ba01 Se02 Ba01 72.31(3) . 1_545
Ba01 Se02 Ba01 72.31(3) 1_445 1_455
Ba01 Se02 Ba01 72.31(3) . 1_455
Ba01 Se02 Ba01 113.10(6) 1_455 1_545
Se02 Cu03 Se02 109.85(4) . 25
Se02 Cu03 Se02 108.72(8) 25 25_655
Se02 Cu03 Se02 108.72(8) . 1_545
Se02 Cu03 Se02 109.85(4) 25_655 1_545
Se02 Cu03 Se02 109.85(4) . 25_655
Se02 Cu03 Se02 109.85(4) 25 1_545
Se02 Cu03 Cu03 54.93(2) . 25_655
Se02 Cu03 Cu03 125.07(2) 25 25_645
Se02 Cu03 Cu03 54.93(2) 25 25
Se02 Cu03 Cu03 125.07(2) . 25_645
Se02 Cu03 Cu03 54.93(2) 1_545 25_645
Se02 Cu03 Cu03 54.93(2) . 25
Se02 Cu03 Cu03 54.93(2) 1_545 25_545
Se02 Cu03 Cu03 125.07(2) 25 25_655
Se02 Cu03 Cu03 125.07(2) . 25_545
Se02 Cu03 Cu03 54.93(2) 25_655 25_645
Se02 Cu03 Cu03 54.93(2) 25 25_545
Se02 Cu03 Cu03 54.93(2) 25_655 25_655
Se02 Cu03 Cu03 125.07(2) 25_655 25_545
Se02 Cu03 Cu03 125.07(2) 25_655 25
Se02 Cu03 Cu03 125.07(2) 1_545 25_655
Se02 Cu03 Cu03 125.07(2) 1_545 25
Se02 Cu03 Ba01 156.84(4) . 9_434
Se02 Cu03 Ba01 156.84(4) 25 1_545
Se02 Cu03 Ba01 60.10(3) 1_545 1_545
Se02 Cu03 Ba01 60.10(3) 25 9_444
Se02 Cu03 Ba01 94.45(4) 25_655 1_545
Se02 Cu03 Ba01 94.45(4) 25 1_445
Se02 Cu03 Ba01 60.10(3) 25_655 9_434
Se02 Cu03 Ba01 60.10(3) 25 9_434
Se02 Cu03 Ba01 60.10(3) . 1_445
Se02 Cu03 Ba01 156.84(4) 1_545 9_444
Se02 Cu03 Ba01 156.84(4) 25_655 1_445
Se02 Cu03 Ba01 94.45(4) 1_545 9_434
Se02 Cu03 Ba01 94.45(4) . 9_444
Se02 Cu03 Ba01 60.10(3) 1_545 1_445
Se02 Cu03 Ba01 60.10(3) . 1_545
Se02 Cu03 Ba01 60.10(3) 25_655 9_444
Cu03 Cu03 Cu03 180.0 25_645 25
Cu03 Cu03 Cu03 90.0 25_545 25
Cu03 Cu03 Cu03 90.0 25_655 25_645
Cu03 Cu03 Cu03 90.0 25_655 25
Cu03 Cu03 Cu03 90.0 25_545 25_645
Cu03 Cu03 Cu03 180.0 25_655 25_545
Cu03 Cu03 Ba01 68.514(4) 25_545 9_434
Cu03 Cu03 Ba01 68.514(4) 25 9_444
Cu03 Cu03 Ba01 68.514(4) 25_655 9_444
Cu03 Cu03 Ba01 68.514(4) 25_645 1_545
Cu03 Cu03 Ba01 68.514(4) 25_645 9_434
Cu03 Cu03 Ba01 111.486(4) 25_655 9_434
Cu03 Cu03 Ba01 111.486(4) 25 9_434
Cu03 Cu03 Ba01 68.514(4) 25_655 1_545
Cu03 Cu03 Ba01 111.486(4) 25_655 1_445
Cu03 Cu03 Ba01 68.514(4) 25 1_445
Cu03 Cu03 Ba01 111.486(4) 25_645 1_445
Cu03 Cu03 Ba01 68.514(4) 25_545 1_445
Cu03 Cu03 Ba01 111.486(4) 25_545 9_444
Cu03 Cu03 Ba01 111.486(4) 25_645 9_444
Cu03 Cu03 Ba01 111.486(4) 25 1_545
Cu03 Cu03 Ba01 111.486(4) 25_545 1_545
Ba01 Cu03 Ba01 137.028(8) 9_434 1_545
Ba01 Cu03 Ba01 137.028(8) 9_434 1_445
Ba01 Cu03 Ba01 62.394(13) 9_434 9_444
Ba01 Cu03 Ba01 137.028(8) 1_545 9_444
Ba01 Cu03 Ba01 62.394(13) 1_545 1_445
Ba01 Cu03 Ba01 137.028(9) 9_444 1_445
Se02 Ba01 Se02 113.10(6) 17_776 17_666
Se02 Ba01 Se02 72.31(3) 1_665 1_565
Se02 Ba01 Se02 72.31(3) 1_665 1_655
Se02 Ba01 Se02 107.69(3) 1_665 17_766
Se02 Ba01 Se02 107.69(3) 17_776 1_655
Se02 Ba01 Se02 72.31(3) 1_565 .
Se02 Ba01 Se02 72.31(3) 17_776 17_766
Se02 Ba01 Se02 66.90(6) 17_776 1_665
Se02 Ba01 Se02 66.90(6) 17_676 1_565
Se02 Ba01 Se02 180.0 17_776 .
Se02 Ba01 Se02 107.69(3) 17_666 1_655
Se02 Ba01 Se02 180.0 17_666 1_665
Se02 Ba01 Se02 72.31(3) 17_666 17_766
Se02 Ba01 Se02 113.10(6) 1_565 1_655
Se02 Ba01 Se02 107.69(3) 17_666 1_565
Se02 Ba01 Se02 72.31(3) 17_776 17_676
Se02 Ba01 Se02 66.90(6) 1_655 17_766
Se02 Ba01 Se02 180.0 1_565 17_766
Se02 Ba01 Se02 66.90(6) 17_666 .
Se02 Ba01 Se02 72.31(3) 17_666 17_676
Se02 Ba01 Se02 107.69(3) 17_676 .
Se02 Ba01 Se02 113.10(6) 1_665 .
Se02 Ba01 Se02 72.31(3) 1_655 .
Se02 Ba01 Se02 107.69(3) 1_665 17_676
Se02 Ba01 Se02 180.0 17_676 1_655
Se02 Ba01 Se02 107.69(3) 17_766 .
Se02 Ba01 Se02 107.69(3) 17_776 1_565
Se02 Ba01 Se02 113.10(6) 17_676 17_766
Se02 Ba01 Cu03 141.00(2) 17_776 25_655
Se02 Ba01 Cu03 80.45(3) 17_666 17_766
Se02 Ba01 Cu03 39.00(2) 1_565 1_565
Se02 Ba01 Cu03 39.00(2) 17_776 17_766
Se02 Ba01 Cu03 80.45(3) 1_665 1_565
Se02 Ba01 Cu03 39.00(2) 17_776 9_565
Se02 Ba01 Cu03 141.00(2) 17_766 1_565
Se02 Ba01 Cu03 99.55(3) 17_666 25_655
Se02 Ba01 Cu03 99.55(3) 17_666 1_565
Se02 Ba01 Cu03 141.00(2) 1_565 17_766
Se02 Ba01 Cu03 99.55(3) 17_676 1_565
Se02 Ba01 Cu03 80.45(3) 1_665 25_655
Se02 Ba01 Cu03 80.45(3) 1_655 1_565
Se02 Ba01 Cu03 99.55(3) 1_565 9_565
Se02 Ba01 Cu03 141.00(2) 1_655 9_565
Se02 Ba01 Cu03 141.00(2) 17_676 25_655
Se02 Ba01 Cu03 141.00(2) 17_776 1_565
Se02 Ba01 Cu03 99.55(3) 1_665 17_766
Se02 Ba01 Cu03 99.55(3) 1_655 17_766
Se02 Ba01 Cu03 80.45(3) 1_565 25_655
Se02 Ba01 Cu03 141.00(2) . 17_766
Se02 Ba01 Cu03 39.00(2) 17_766 17_766
Se02 Ba01 Cu03 80.45(3) 17_666 9_565
Se02 Ba01 Cu03 39.00(2) 1_655 25_655
Se02 Ba01 Cu03 39.00(2) 17_676 9_565
Se02 Ba01 Cu03 99.55(3) 1_665 9_565
Se02 Ba01 Cu03 80.45(3) 17_766 9_565
Se02 Ba01 Cu03 99.55(3) 17_766 25_655
Se02 Ba01 Cu03 39.00(2) . 1_565
Se02 Ba01 Cu03 141.00(2) . 9_565
Se02 Ba01 Cu03 39.00(2) . 25_655
Se02 Ba01 Cu03 80.45(3) 17_676 17_766
Cu03 Ba01 Cu03 137.028(9) 25_655 17_766
Cu03 Ba01 Cu03 42.972(8) 17_766 9_565
Cu03 Ba01 Cu03 180.0 25_655 9_565
Cu03 Ba01 Cu03 137.028(8) 1_565 9_565
Cu03 Ba01 Cu03 42.972(8) 25_655 1_565
Cu03 Ba01 Cu03 180.0 1_565 17_766
Se02 Rb01 Se02 180.0 1_565 17_766
Se02 Rb01 Se02 107.69(3) 1_665 17_676
Se02 Rb01 Se02 66.90(6) 17_676 1_565
Se02 Rb01 Se02 72.31(3) 17_776 17_766
Se02 Rb01 Se02 107.69(3) 17_666 1_565
Se02 Rb01 Se02 72.31(3) 1_665 1_655
Se02 Rb01 Se02 72.31(3) 17_666 17_676
Se02 Rb01 Se02 113.10(6) 1_665 .
Se02 Rb01 Se02 107.69(3) 17_776 1_565
Se02 Rb01 Se02 107.69(3) 1_665 17_766
Se02 Rb01 Se02 72.31(3) 1_665 1_565
Se02 Rb01 Se02 107.69(3) 17_766 .
Se02 Rb01 Se02 180.0 17_676 1_655
Se02 Rb01 Se02 180.0 17_776 .
Se02 Rb01 Se02 113.10(6) 17_676 17_766
Se02 Rb01 Se02 113.10(6) 17_776 17_666
Se02 Rb01 Se02 66.90(6) 1_655 17_766
Se02 Rb01 Se02 72.31(3) 1_565 .
Se02 Rb01 Se02 66.90(6) 17_666 .
Se02 Rb01 Se02 66.90(6) 17_776 1_665
Se02 Rb01 Se02 107.69(3) 17_676 .
Se02 Rb01 Se02 107.69(3) 17_666 1_655
Se02 Rb01 Se02 72.31(3) 1_655 .
Se02 Rb01 Se02 180.0 17_666 1_665
Se02 Rb01 Se02 107.69(3) 17_776 1_655
Se02 Rb01 Se02 113.10(6) 1_565 1_655
Se02 Rb01 Se02 72.31(3) 17_666 17_766
Se02 Rb01 Se02 72.31(3) 17_776 17_676
Se02 Rb01 Cu03 141.00(2) 17_776 25_655
Se02 Rb01 Cu03 99.55(3) 1_665 17_766
Se02 Rb01 Cu03 39.00(2) 1_565 1_565
Se02 Rb01 Cu03 39.00(2) 17_776 17_766
Se02 Rb01 Cu03 80.45(3) 1_665 1_565
Se02 Rb01 Cu03 80.45(3) 17_666 9_565
Se02 Rb01 Cu03 141.00(2) 17_766 1_565
Se02 Rb01 Cu03 99.55(3) 17_666 25_655
Se02 Rb01 Cu03 99.55(3) 17_666 1_565
Se02 Rb01 Cu03 99.55(3) 1_655 17_766
Se02 Rb01 Cu03 99.55(3) 17_676 1_565
Se02 Rb01 Cu03 80.45(3) 1_665 25_655
Se02 Rb01 Cu03 80.45(3) 1_655 1_565
Se02 Rb01 Cu03 141.00(2) 1_655 9_565
Se02 Rb01 Cu03 80.45(3) 17_666 17_766
Se02 Rb01 Cu03 141.00(2) 17_676 25_655
Se02 Rb01 Cu03 141.00(2) 17_776 1_565
Se02 Rb01 Cu03 80.45(3) 17_676 17_766
Se02 Rb01 Cu03 39.00(2) 17_766 17_766
Se02 Rb01 Cu03 80.45(3) 1_565 25_655
Se02 Rb01 Cu03 39.00(2) 17_776 9_565
Se02 Rb01 Cu03 141.00(2) . 17_766
Se02 Rb01 Cu03 99.55(3) 1_665 9_565
Se02 Rb01 Cu03 39.00(2) 1_655 25_655
Se02 Rb01 Cu03 99.55(3) 1_565 9_565
Se02 Rb01 Cu03 39.00(2) 17_676 9_565
Se02 Rb01 Cu03 80.45(3) 17_766 9_565
Se02 Rb01 Cu03 99.55(3) 17_766 25_655
Se02 Rb01 Cu03 39.00(2) . 1_565
Se02 Rb01 Cu03 141.00(2) . 9_565
Se02 Rb01 Cu03 39.00(2) . 25_655
Se02 Rb01 Cu03 141.00(2) 1_565 17_766
Cu03 Rb01 Cu03 42.972(8) 17_766 9_565
Cu03 Rb01 Cu03 42.972(8) 25_655 1_565
Cu03 Rb01 Cu03 137.028(9) 25_655 17_766
Cu03 Rb01 Cu03 137.028(8) 1_565 9_565
Cu03 Rb01 Cu03 180.0 1_565 17_766
Cu03 Rb01 Cu03 180.0 25_655 9_565

loop_
_geom_bond_atom_site_label_1
_geom_bond_atom_site_label_2
_geom_bond_distance
_geom_bond_site_symmetry_2
Se02 Cu03 2.4882(13) 25
Se02 Cu03 2.4882(13) .
Se02 Cu03 2.4882(13) 25_655
Se02 Cu03 2.4882(13) 1_565
Se02 Ba01 3.4274(13) 1_445
Se02 Ba01 3.4274(13) 1_455
Se02 Ba01 3.4274(13) .
Se02 Ba01 3.4274(13) 1_545
Se02 Rb01 3.4274(13) .
Cu03 Cu03 2.8597(4) 25_545
Cu03 Cu03 2.8597(4) 25_655
Cu03 Cu03 2.8597(4) 25_645
Cu03 Cu03 2.8597(4) 25
Cu03 Ba01 3.9038(6) 9_434
Cu03 Ba01 3.9038(6) 1_445
Cu03 Ba01 3.9038(6) 1_545
Cu03 Ba01 3.9038(6) 9_444
